data_1530405
loop_
_publ_author_name
'Mergoil-Daniel, J.'
'Chevalier, R.'

_publ_section_title
;
 Les feldspars potassiques partiellement ordonnes: Structure
 cristallographique et signification geologique
;
_journal_name_full 'Bulletin de Mineralogie (101,1978-)'
_journal_page_first 401
_journal_page_last 410
_journal_volume 107
_journal_year 1984
_chemical_formula_sum 'Al K0.5 Na0.5 O8 Si3'
_chemical_name_systematic 'K.5 Na.5 Al Si3 O8'
_space_group_IT_number 2
_symmetry_space_group_name_Hall '-P 1 (1/2*x+1/2*y,1/2*x-1/2*y,-z)'
_symmetry_space_group_name_H-M 'C -1'
_cell_angle_alpha 90.36
_cell_angle_beta 115.99
_cell_angle_gamma 88.8
_cell_formula_units_Z 4
_cell_length_a 8.529
_cell_length_b 12.945
_cell_length_c 7.189
_cell_volume 713.294
_citation_journal_id_ASTM BULMD9
_cod_data_source_file Mergoil-Daniel_BULMD9_1984_1066.cif
_cod_data_source_block Al1K0.5Na0.5O8Si3
_cod_original_cell_volume 713.2936
_cod_original_sg_symbol_H-M 'P -1 (a+b,a-b,-c)'
_cod_original_formula_sum 'Al1 K0.5 Na0.5 O8 Si3'
_cod_database_code 1530405

loop_
_symmetry_equiv_pos_as_xyz
x,y,z
-x,-y,-z
x+1/2,y+1/2,z
-x+1/2,-y+1/2,-z

loop_
_atom_site_label
_atom_site_type_symbol
_atom_site_fract_x
_atom_site_fract_y
_atom_site_fract_z
_atom_site_occupancy
_atom_site_U_iso_or_equiv
O6 O-2 0.0352 0.6925 0.2633 1 0.0
O1 O-2 0.0004 0.1444 0.9909 1 0.0
Si1 Si+4 0.0098 0.1858 0.2205 0.35 0.0
Si2 Si+4 0.0093 0.8177 0.2281 0.83 0.0
Al2 Al+3 0.0093 0.8177 0.2281 0.17 0.0
O7 O-2 0.1858 0.1243 0.4062 1 0.0
Al1 Al+3 0.0098 0.1858 0.2205 0.65 0.0
K1 K+1 0.2835 0.9962 0.1372 0.5 0.0
O3 O-2 0.8237 0.1461 0.2235 1 0.0
Al4 Al+3 0.7066 0.8839 0.3474 0.09 0.0
O4 O-2 0.8286 0.856 0.2342 1 0.0
Al3 Al+3 0.7094 0.1189 0.3418 0.09 0.0
Si4 Si+4 0.7066 0.8839 0.3474 0.91 0.0
O2 O-2 0.6347 0.003 0.285 1 0.0
O5 O-2 0.0344 0.3153 0.255 1 0.0
O8 O-2 0.1781 0.8743 0.4092 1 0.0
Na1 Na+1 0.2835 0.9962 0.1372 0.5 0.0
Si3 Si+4 0.7094 0.1189 0.3418 0.91 0.0
